data_7015943
loop_
_publ_author_name
'Kirillov, Alexander M.'
'Karabach, Yauhen Y.'
'Kirillova, Marina V.'
'Haukka, Matti'
'Pombeiro, Armando J. L.'

_publ_section_title
;
 New diamondoid-like [Cu(3)B(\m-O)(6)] core self-assembled from
 Bis-Tris biobuffer for mild hydrocarboxylation of alkanes to
 carboxylic acids.
;
_journal_issue 24
_journal_name_full 'Dalton transactions (Cambridge, England : 2003)'
_journal_page_first 6378
_journal_page_last 6381
_journal_paper_doi 10.1039/c1dt10421g
_journal_volume 40
_journal_year 2011
_chemical_absolute_configuration unk
_chemical_formula_moiety 'C24 H51 B Cu3 N3 O16, 2(H2 O), B F4'
_chemical_formula_sum 'C24 H55 B2 Cu3 F4 N3 O18'
_chemical_formula_weight 961.95
_chemical_name_systematic
;
?
;
_space_group_IT_number 198
_symmetry_cell_setting cubic
_symmetry_space_group_name_Hall 'P 2ac 2ab 3'
_symmetry_space_group_name_H-M 'P 21 3'
_atom_sites_solution_hydrogens geom
_atom_sites_solution_primary direct
_atom_sites_solution_secondary difmap
_audit_creation_method SHELXL-97
_audit_update_record
;
2011-03-14 # Formatted by publCIF
;
_cell_angle_alpha 90.00
_cell_angle_beta 90.00
_cell_angle_gamma 90.00
_cell_formula_units_Z 4
_cell_length_a 14.927(5)
_cell_length_b 14.927(5)
_cell_length_c 14.927(5)
_cell_measurement_reflns_used 14052
_cell_measurement_temperature 120(2)
_cell_measurement_theta_max 27.48
_cell_measurement_theta_min 1.00
_cell_volume 3326.0(19)
_computing_cell_refinement 'Denzo/Scalepack (Otwinowski & Minor, 1997)'
_computing_data_collection 'Collect (Bruker AXS BV, 1997-2008)'
_computing_data_reduction 'Denzo/Scalepack (Otwinowski & Minor, 1997)'
_computing_molecular_graphics 'Diamond v.3.1f (Brandenburg, 2008)'
_computing_publication_material 'SHELXL-97 (Sheldrick, 2008)'
_computing_structure_refinement 'SHELXL-97 (Sheldrick, 2008)'
_computing_structure_solution 'SHELXS-97 (Sheldrick, 2008)'
_diffrn_ambient_temperature 120(2)
_diffrn_detector_area_resol_mean 9
_diffrn_measured_fraction_theta_full 0.998
_diffrn_measured_fraction_theta_max 0.998
_diffrn_measurement_device '95mm CCD camera on \k-goniostat'
_diffrn_measurement_device_type 'Nonius KappaCCD'
_diffrn_measurement_method '\f scans and \w scans with \k offset'
_diffrn_radiation_monochromator 'horizontally mounted graphite crystal'
_diffrn_radiation_source 'fine-focus sealed tube'
_diffrn_radiation_type MoK\a
_diffrn_radiation_wavelength 0.71069
_diffrn_reflns_av_R_equivalents 0.0640
_diffrn_reflns_av_sigmaI/netI 0.0247
_diffrn_reflns_limit_h_max 19
_diffrn_reflns_limit_h_min -19
_diffrn_reflns_limit_k_max 19
_diffrn_reflns_limit_k_min -19
_diffrn_reflns_limit_l_max 19
_diffrn_reflns_limit_l_min -19
_diffrn_reflns_number 58449
_diffrn_reflns_theta_full 27.57
_diffrn_reflns_theta_max 27.57
_diffrn_reflns_theta_min 3.05
_exptl_absorpt_coefficient_mu 2.010
_exptl_absorpt_correction_T_max 0.8092
_exptl_absorpt_correction_T_min 0.7136
_exptl_absorpt_correction_type multi-scan
_exptl_absorpt_process_details 'SADABS v.2.10 (Sheldrick, 2003)'
_exptl_crystal_colour blue
_exptl_crystal_density_diffrn 1.921
_exptl_crystal_density_method 'not measured'
_exptl_crystal_description block
_exptl_crystal_F_000 1988
_exptl_crystal_size_max 0.18
_exptl_crystal_size_mid 0.14
_exptl_crystal_size_min 0.11
_refine_diff_density_max 0.937
_refine_diff_density_min -0.481
_refine_diff_density_rms 0.100
_refine_ls_abs_structure_details 'Flack H D (1983), Acta Cryst. A39, 876-881'
_refine_ls_abs_structure_Flack 0.03(2)
_refine_ls_extinction_method none
_refine_ls_goodness_of_fit_ref 1.077
_refine_ls_hydrogen_treatment constr
_refine_ls_matrix_type full
_refine_ls_number_parameters 163
_refine_ls_number_reflns 2596
_refine_ls_number_restraints 12
_refine_ls_restrained_S_all 1.077
_refine_ls_R_factor_all 0.0455
_refine_ls_R_factor_gt 0.0389
_refine_ls_shift/su_max 0.000
_refine_ls_shift/su_mean 0.000
_refine_ls_structure_factor_coef Fsqd
_refine_ls_weighting_details 'calc w=1/[\s^2^(Fo^2^)+(0.0699P)^2^+3.5606P] where P=(Fo^2^+2Fc^2^)/3'
_refine_ls_weighting_scheme calc
_refine_ls_wR_factor_gt 0.1078
_refine_ls_wR_factor_ref 0.1123
_reflns_number_gt 2355
_reflns_number_total 2596
_reflns_threshold_expression >2sigma(I)
_cod_data_source_file c1dt10421g.txt
_cod_data_source_block test42bds
_cod_database_code 7015943

loop_
_symmetry_equiv_pos_as_xyz
'x, y, z'
'z, x, y'
'y, z, x'
'-y+1/2, -z, x+1/2'
'z+1/2, -x+1/2, -y'
'-y, z+1/2, -x+1/2'
'-z+1/2, -x, y+1/2'
'-z, x+1/2, -y+1/2'
'y+1/2, -z+1/2, -x'
'-x+1/2, -y, z+1/2'
'x+1/2, -y+1/2, -z'
'-x, y+1/2, -z+1/2'

loop_
_atom_site_label
_atom_site_type_symbol
_atom_site_fract_x
_atom_site_fract_y
_atom_site_fract_z
_atom_site_U_iso_or_equiv
_atom_site_adp_type
_atom_site_occupancy
_atom_site_symmetry_multiplicity
_atom_site_calc_flag
_atom_site_refinement_flags
_atom_site_disorder_assembly
_atom_site_disorder_group
Cu1 Cu 0.84746(3) 0.48746(3) 0.50645(3) 0.01796(14) Uani 1 1 d . . .
F1 F 0.4826(3) 0.4826(3) 0.4826(3) 0.0705(18) Uani 1 3 d S . .
F2 F 0.3574(4) 0.4783(5) 0.4143(5) 0.133(2) Uani 1 1 d . . .
O1 O 0.8489(2) 0.3696(2) 0.6192(2) 0.0323(7) Uani 1 1 d . . .
H1O H 0.8818 0.3562 0.6478 0.048 Uiso 1 1 d R . .
O2 O 0.9398(2) 0.43198(18) 0.43147(18) 0.0222(6) Uani 1 1 d . . .
O3 O 0.79916(18) 0.57631(19) 0.39236(19) 0.0221(6) Uani 1 1 d . . .
O4 O 0.73570(18) 0.5117(2) 0.5822(2) 0.0278(6) Uani 1 1 d . . .
H4 H 0.7079 0.5627 0.5968 0.042 Uiso 1 1 d R . .
O5 O 0.79786(16) 0.70214(16) 0.29786(16) 0.0188(9) Uani 1 3 d SU . .
O6 O 0.6721(3) 0.2068(3) 0.4923(3) 0.0547(10) Uani 1 1 d . . .
H6 H 0.6348 0.1592 0.4774 0.082 Uiso 1 1 d R . .
O7 O 0.63936(18) 0.63936(18) 0.63936(18) 0.0212(10) Uani 1 3 d S . .
O8 O 0.5751(2) 0.0751(2) 0.4249(2) 0.0411(15) Uani 1 3 d S . .
N1 N 0.7648(2) 0.3972(2) 0.4499(2) 0.0235(7) Uani 1 1 d . . .
C1 C 0.7158(3) 0.3590(3) 0.5289(3) 0.0276(9) Uani 1 1 d . . .
C2 C 0.7821(3) 0.3078(3) 0.5901(3) 0.0316(10) Uani 1 1 d . . .
H2A H 0.7500 0.2825 0.6424 0.038 Uiso 1 1 calc R . .
H2B H 0.8101 0.2579 0.5566 0.038 Uiso 1 1 calc R . .
C3 C 0.6393(3) 0.2949(3) 0.5063(4) 0.0407(11) Uani 1 1 d . . .
H3A H 0.5953 0.2946 0.5559 0.049 Uiso 1 1 calc R . .
H3B H 0.6083 0.3159 0.4515 0.049 Uiso 1 1 calc R . .
C4 C 0.6748(3) 0.4367(3) 0.5824(3) 0.0309(10) Uani 1 1 d . . .
H4A H 0.6171 0.4547 0.5551 0.037 Uiso 1 1 calc R . .
H4B H 0.6632 0.4174 0.6447 0.037 Uiso 1 1 calc R . .
C5 C 0.8206(3) 0.3311(3) 0.3979(3) 0.0276(9) Uani 1 1 d . . .
H5A H 0.8004 0.2695 0.4116 0.033 Uiso 1 1 calc R . .
H5B H 0.8125 0.3415 0.3329 0.033 Uiso 1 1 calc R . .
C6 C 0.9178(3) 0.3405(3) 0.4214(3) 0.0267(9) Uani 1 1 d . . .
H6A H 0.9303 0.3081 0.4780 0.032 Uiso 1 1 calc R . .
H6B H 0.9551 0.3136 0.3736 0.032 Uiso 1 1 calc R . .
C7 C 0.7047(3) 0.4477(3) 0.3869(3) 0.0277(9) Uani 1 1 d . . .
H7A H 0.6577 0.4790 0.4216 0.033 Uiso 1 1 calc R . .
H7B H 0.6749 0.4050 0.3458 0.033 Uiso 1 1 calc R . .
C8 C 0.7575(3) 0.5152(3) 0.3330(3) 0.0273(9) Uani 1 1 d . . .
H8A H 0.8035 0.4841 0.2968 0.033 Uiso 1 1 calc R . .
H8B H 0.7171 0.5478 0.2918 0.033 Uiso 1 1 calc R . .
B1 B 0.4295(4) 0.4295(4) 0.4295(4) 0.036(2) Uani 1 3 d S . .
B2 B 0.8527(3) 0.6473(3) 0.3527(3) 0.0164(12) Uani 1 3 d SU . .

loop_
_atom_site_aniso_label
_atom_site_aniso_U_11
_atom_site_aniso_U_22
_atom_site_aniso_U_33
_atom_site_aniso_U_23
_atom_site_aniso_U_13
_atom_site_aniso_U_12
Cu1 0.0160(2) 0.0181(2) 0.0198(2) -0.00037(18) 0.00046(16) -0.00108(16)
F1 0.0705(18) 0.0705(18) 0.0705(18) -0.0096(18) -0.0096(18) -0.0096(18)
F2 0.073(3) 0.162(6) 0.165(6) -0.009(5) -0.052(4) 0.024(4)
O1 0.0317(16) 0.0318(16) 0.0334(16) 0.0038(13) -0.0082(14) -0.0005(14)
O2 0.0284(15) 0.0143(13) 0.0238(15) -0.0031(11) 0.0065(12) -0.0016(11)
O3 0.0195(13) 0.0243(14) 0.0224(14) 0.0012(11) -0.0052(11) -0.0013(11)
O4 0.0230(13) 0.0254(15) 0.0350(16) 0.0006(13) 0.0073(12) -0.0014(12)
O5 0.0188(9) 0.0188(9) 0.0188(9) 0.0082(9) -0.0082(9) 0.0082(9)
O6 0.058(2) 0.043(2) 0.063(3) -0.005(2) 0.000(2) -0.0141(18)
O7 0.0212(10) 0.0212(10) 0.0212(10) 0.0047(11) 0.0047(11) 0.0047(11)
O8 0.0411(15) 0.0411(15) 0.0411(15) 0.0063(15) 0.0063(15) -0.0063(15)
N1 0.0196(16) 0.0227(17) 0.0280(17) 0.0017(14) -0.0002(14) -0.0030(13)
C1 0.0225(19) 0.024(2) 0.036(2) 0.0007(17) 0.0062(17) -0.0028(16)
C2 0.030(2) 0.027(2) 0.038(2) 0.0104(19) 0.0038(19) -0.0058(18)
C3 0.032(2) 0.033(2) 0.057(3) 0.004(2) -0.005(2) -0.0109(19)
C4 0.023(2) 0.029(2) 0.041(2) 0.0008(19) 0.0049(18) -0.0057(17)
C5 0.035(2) 0.018(2) 0.029(2) -0.0051(16) 0.0057(17) -0.0010(17)
C6 0.030(2) 0.0169(18) 0.033(2) -0.0048(17) 0.0094(17) -0.0017(16)
C7 0.024(2) 0.030(2) 0.029(2) -0.0029(18) -0.0069(17) -0.0031(17)
C8 0.030(2) 0.026(2) 0.0255(19) -0.0021(17) -0.0103(16) 0.0014(16)
B1 0.036(2) 0.036(2) 0.036(2) -0.005(2) -0.005(2) -0.005(2)
B2 0.0164(12) 0.0164(12) 0.0164(12) 0.0044(11) -0.0044(11) 0.0044(11)

loop_
_atom_type_symbol
_atom_type_description
_atom_type_scat_dispersion_real
_atom_type_scat_dispersion_imag
_atom_type_scat_source
C C 0.0033 0.0016 'International Tables Vol C Tables 4.2.6.8 and 6.1.1.4'
H H 0.0000 0.0000 'International Tables Vol C Tables 4.2.6.8 and 6.1.1.4'
B B 0.0013 0.0007 'International Tables Vol C Tables 4.2.6.8 and 6.1.1.4'
N N 0.0061 0.0033 'International Tables Vol C Tables 4.2.6.8 and 6.1.1.4'
O O 0.0106 0.0060 'International Tables Vol C Tables 4.2.6.8 and 6.1.1.4'
F F 0.0171 0.0103 'International Tables Vol C Tables 4.2.6.8 and 6.1.1.4'
Cu Cu 0.3201 1.2651 'International Tables Vol C Tables 4.2.6.8 and 6.1.1.4'

loop_
_geom_angle_atom_site_label_1
_geom_angle_atom_site_label_2
_geom_angle_atom_site_label_3
_geom_angle
_geom_angle_site_symmetry_1
_geom_angle_site_symmetry_3
_geom_angle_publ_flag
O2 Cu1 O2 93.07(17) 5_566 . ?
O2 Cu1 N1 172.77(14) 5_566 . ?
O2 Cu1 N1 84.78(13) . . yes
O2 Cu1 O4 99.80(12) 5_566 . ?
O2 Cu1 O4 164.45(12) . . yes
N1 Cu1 O4 81.38(13) . . yes
O2 Cu1 O3 103.80(11) 5_566 . ?
O2 Cu1 O3 92.39(11) . . yes
N1 Cu1 O3 83.20(13) . . yes
O4 Cu1 O3 92.98(11) . . yes
O2 Cu1 O1 94.17(11) 5_566 . ?
O2 Cu1 O1 94.78(11) . . yes
N1 Cu1 O1 79.16(12) . . yes
O4 Cu1 O1 75.71(12) . . yes
O3 Cu1 O1 160.25(10) . . yes
C2 O1 Cu1 104.5(2) . . yes
C2 O1 H1O 120.4 . . ?
Cu1 O1 H1O 130.6 . . ?
C6 O2 Cu1 122.1(2) . 4_664 ?
C6 O2 Cu1 107.8(2) . . yes
Cu1 O2 Cu1 125.15(14) 4_664 . ?
C8 O3 B2 117.1(3) . . ?
C8 O3 Cu1 103.4(2) . . ?
B2 O3 Cu1 123.8(3) . . ?
C4 O4 Cu1 112.2(3) . . ?
C4 O4 H4 111.6 . . ?
Cu1 O4 H4 131.5 . . ?
C3 O6 H6 122.5 . . ?
C1 N1 C7 113.1(3) . . ?
C1 N1 C5 115.2(3) . . ?
C7 N1 C5 109.7(3) . . ?
C1 N1 Cu1 102.9(2) . . ?
C7 N1 Cu1 107.0(3) . . ?
C5 N1 Cu1 108.3(2) . . ?
N1 C1 C3 115.4(4) . . ?
N1 C1 C4 108.4(3) . . ?
C3 C1 C4 106.8(4) . . ?
N1 C1 C2 109.9(3) . . ?
C3 C1 C2 107.4(4) . . ?
C4 C1 C2 108.7(4) . . ?
O1 C2 C1 107.9(3) . . ?
O1 C2 H2A 110.1 . . ?
C1 C2 H2A 110.1 . . ?
O1 C2 H2B 110.1 . . ?
C1 C2 H2B 110.1 . . ?
H2A C2 H2B 108.4 . . ?
O6 C3 C1 110.8(4) . . ?
O6 C3 H3A 109.5 . . ?
C1 C3 H3A 109.5 . . ?
O6 C3 H3B 109.5 . . ?
C1 C3 H3B 109.5 . . ?
H3A C3 H3B 108.1 . . ?
O4 C4 C1 109.5(3) . . ?
O4 C4 H4A 109.8 . . ?
C1 C4 H4A 109.8 . . ?
O4 C4 H4B 109.8 . . ?
C1 C4 H4B 109.8 . . ?
H4A C4 H4B 108.2 . . ?
C6 C5 N1 110.8(3) . . ?
C6 C5 H5A 109.5 . . ?
N1 C5 H5A 109.5 . . ?
C6 C5 H5B 109.5 . . ?
N1 C5 H5B 109.5 . . ?
H5A C5 H5B 108.1 . . ?
O2 C6 C5 109.9(4) . . ?
O2 C6 H6A 109.7 . . ?
C5 C6 H6A 109.7 . . ?
O2 C6 H6B 109.7 . . ?
C5 C6 H6B 109.7 . . ?
H6A C6 H6B 108.2 . . ?
N1 C7 C8 110.9(3) . . ?
N1 C7 H7A 109.5 . . ?
C8 C7 H7A 109.5 . . ?
N1 C7 H7B 109.5 . . ?
C8 C7 H7B 109.5 . . ?
H7A C7 H7B 108.1 . . ?
O3 C8 C7 109.0(3) . . ?
O3 C8 H8A 109.9 . . ?
C7 C8 H8A 109.9 . . ?
O3 C8 H8B 109.9 . . ?
C7 C8 H8B 109.9 . . ?
H8A C8 H8B 108.3 . . ?
F2 B1 F2 113.9(4) . 3 ?
F2 B1 F2 113.9(4) . 2 ?
F2 B1 F2 113.9(4) 3 2 ?
F2 B1 F1 104.5(5) . . ?
F2 B1 F1 104.5(5) 3 . ?
F2 B1 F1 104.5(5) 2 . ?
O5 B2 O3 109.8(3) . 5_566 ?
O5 B2 O3 109.8(3) . 4_664 ?
O3 B2 O3 109.1(3) 5_566 4_664 ?
O5 B2 O3 109.8(3) . . ?
O3 B2 O3 109.1(3) 5_566 . ?
O3 B2 O3 109.1(3) 4_664 . ?

loop_
_geom_bond_atom_site_label_1
_geom_bond_atom_site_label_2
_geom_bond_distance
_geom_bond_site_symmetry_2
_geom_bond_publ_flag
Cu1 O2 1.896(3) 5_566 yes
Cu1 O2 1.959(3) . yes
Cu1 N1 2.013(3) . yes
Cu1 O4 2.047(3) . yes
Cu1 O3 2.276(3) . yes
Cu1 O1 2.435(3) . yes
F1 B1 1.375(11) . ?
F2 B1 1.318(6) . ?
O1 C2 1.427(6) . ?
O1 H1O 0.6802 . ?
O2 C6 1.413(5) . ?
O2 Cu1 1.896(3) 4_664 yes
O3 C8 1.415(5) . ?
O3 B2 1.454(4) . yes
O4 C4 1.441(5) . ?
O4 H4 0.8944 . ?
O5 B2 1.417(8) . yes
O6 C3 1.420(7) . ?
O6 H6 0.9299 . ?
N1 C1 1.500(5) . ?
N1 C7 1.501(5) . ?
N1 C5 1.507(5) . ?
C1 C3 1.528(6) . ?
C1 C4 1.535(6) . ?
C1 C2 1.548(6) . ?
C2 H2A 0.9900 . ?
C2 H2B 0.9900 . ?
C3 H3A 0.9900 . ?
C3 H3B 0.9900 . ?
C4 H4A 0.9900 . ?
C4 H4B 0.9900 . ?
C5 C6 1.499(6) . ?
C5 H5A 0.9900 . ?
C5 H5B 0.9900 . ?
C6 H6A 0.9900 . ?
C6 H6B 0.9900 . ?
C7 C8 1.512(6) . ?
C7 H7A 0.9900 . ?
C7 H7B 0.9900 . ?
C8 H8A 0.9900 . ?
C8 H8B 0.9900 . ?
B1 F2 1.318(6) 3 ?
B1 F2 1.318(6) 2 ?
B2 O3 1.454(4) 5_566 ?
B2 O3 1.454(4) 4_664 ?

loop_
_geom_hbond_atom_site_label_D
_geom_hbond_atom_site_label_H
_geom_hbond_atom_site_label_A
_geom_hbond_distance_DH
_geom_hbond_distance_HA
_geom_hbond_distance_DA
_geom_hbond_angle_DHA
_geom_hbond_site_symmetry_A
_geom_hbond_publ_flag
O1 H1O O6 0.68 2.12 2.777(5) 163.7 7_665 yes
O4 H4 O7 0.89 1.66 2.535(3) 164.9 . yes
O6 H6 O8 0.93 1.73 2.640(5) 166.6 . yes
